data_1572610
loop_
_publ_author_name
'Garc\'ia-Hern\'an, Andrea'
'Aguilar-Galindo, Fernando'
'Castillo, Oscar'
'Amo-Ochoa, Pilar'

_publ_section_title
;
 1D Zn(ii)/2D Cu(i) halogen pyridyl coordination polymers. Band gap
 engineering by DFT for predicting more efficient photocatalysts in water
 treatment
;
_journal_issue 22
_journal_name_full 'Catalysis Science &amp; Technology'
_journal_page_first 6573
_journal_page_last 6583
_journal_paper_doi 10.1039/D4CY00969J
_journal_volume 14
_journal_year 2024
_chemical_absolute_configuration rmad
_chemical_formula_iupac '[Zr6(C3H7NO2)8(OH)4(O)4(OH2)8]Cl12.25(H2O)'
_chemical_formula_moiety 'C24 H76 Cl12 N8 O32 Zr6, 25(H2 O)'
_chemical_formula_sum 'C24 H126 Cl12 N8 O57 Zr6'
_chemical_formula_weight 2412.04
_chemical_name_systematic
'bis[Octa(mu-L-alanine-kO:kO')tetra(mu3-3-hydroxido)tetra(mu3-oxido)Hexazirconium]dodecachloride-water (1/25)'
_space_group_crystal_system orthorhombic
_space_group_IT_number 23
_space_group_name_Hall 'I 2 2'
_space_group_name_H-M_alt 'I 2 2 2'
_atom_sites_solution_hydrogens mixed
_audit_creation_method SHELXL-2014/7
_audit_update_record
;
2024-04-24 deposited with the CCDC.	2024-09-16 downloaded from the CCDC.
;
_cell_angle_alpha 90
_cell_angle_beta 90
_cell_angle_gamma 90
_cell_formula_units_Z 2
_cell_length_a 18.7285(2)
_cell_length_b 15.04560(10)
_cell_length_c 16.9428(2)
_cell_measurement_reflns_used 17548
_cell_measurement_temperature 150(2)
_cell_measurement_theta_max 74.342
_cell_measurement_theta_min 3.518
_cell_volume 4774.17(8)
_computing_structure_refinement 'SHELXL-2019/2 (Sheldrick, 2019)'
_diffrn_ambient_temperature 150(2)
_diffrn_detector 'CCD plate'
_diffrn_detector_type Atlas
_diffrn_measured_fraction_theta_full 1.000
_diffrn_measured_fraction_theta_max 0.991
_diffrn_measurement_device 'four-circle diffractometer'
_diffrn_measurement_device_type 'SuperNova, Single source at offset, Atlas'
_diffrn_radiation_monochromator mirror
_diffrn_radiation_probe x-ray
_diffrn_radiation_type CuK\a
_diffrn_radiation_wavelength 1.54184
_diffrn_reflns_av_R_equivalents 0.0579
_diffrn_reflns_av_unetI/netI 0.0436
_diffrn_reflns_Laue_measured_fraction_full 1.000
_diffrn_reflns_Laue_measured_fraction_max 0.991
_diffrn_reflns_limit_h_max 15
_diffrn_reflns_limit_h_min -23
_diffrn_reflns_limit_k_max 17
_diffrn_reflns_limit_k_min -18
_diffrn_reflns_limit_l_max 21
_diffrn_reflns_limit_l_min -20
_diffrn_reflns_number 17548
_diffrn_reflns_point_group_measured_fraction_full 0.997
_diffrn_reflns_point_group_measured_fraction_max 0.980
_diffrn_reflns_theta_full 67.684
_diffrn_reflns_theta_max 74.342
_diffrn_reflns_theta_min 3.518
_diffrn_source 'micro-focus sealed X-ray tube'
_diffrn_source_type 'SuperNova (Cu) X-ray Source'
_exptl_absorpt_coefficient_mu 9.117
_exptl_absorpt_correction_T_max 0.769
_exptl_absorpt_correction_T_min 0.610
_exptl_absorpt_correction_type multi-scan
_exptl_absorpt_process_details
;
CrysAlisPro 1.171.38.41 (Rigaku Oxford Diffraction, 2015)
Empirical absorption correction using spherical harmonics,
 implemented in SCALE3 ABSPACK scaling algorithm.
;
_exptl_crystal_colour colourless
_exptl_crystal_density_diffrn 1.678
_exptl_crystal_description prism
_exptl_crystal_F_000 2452
_exptl_crystal_size_max 0.10
_exptl_crystal_size_mid 0.05
_exptl_crystal_size_min 0.03
_refine_diff_density_max 1.938
_refine_diff_density_min -2.012
_refine_diff_density_rms 0.165
_refine_ls_abs_structure_details
;
 Flack x determined using 1956 quotients [(I+)-(I-)]/[(I+)+(I-)]
 (Parsons, Flack and Wagner, Acta Cryst. B69 (2013) 249-259).
;
_refine_ls_abs_structure_Flack 0.026(12)
_refine_ls_extinction_method none
_refine_ls_goodness_of_fit_ref 1.047
_refine_ls_hydrogen_treatment constr
_refine_ls_matrix_type full
_refine_ls_number_parameters 199
_refine_ls_number_reflns 4797
_refine_ls_number_restraints 0
_refine_ls_restrained_S_all 1.047
_refine_ls_R_factor_all 0.0524
_refine_ls_R_factor_gt 0.0515
_refine_ls_shift/su_max 0.000
_refine_ls_shift/su_mean 0.000
_refine_ls_structure_factor_coef Fsqd
_refine_ls_weighting_details 'w=1/[\s^2^(Fo^2^)+(0.0906P)^2^+26.5807P] where P=(Fo^2^+2Fc^2^)/3'
_refine_ls_weighting_scheme calc
_refine_ls_wR_factor_gt 0.1402
_refine_ls_wR_factor_ref 0.1416
_reflns_Friedel_coverage 0.787
_reflns_Friedel_fraction_full 0.993
_reflns_Friedel_fraction_max 0.967
_reflns_number_gt 4673
_reflns_number_total 4797
_reflns_threshold_expression 'I > 2\s(I)'
_cod_data_source_file d4cy00969j2.cif
_cod_data_source_block ZrAla
_cod_depositor_comments 'Adding full bibliography for 1572610--1572614.cif.'
_cod_database_code 1572610
_shelx_space_group_comment
;
The symmetry employed for this shelxl refinement is uniquely defined
by the following loop, which should always be used as a source of
symmetry information in preference to the above space-group names.
They are only intended as comments.
;
_platon_squeeze_void_probe_radius 1.20

loop_
_space_group_symop_operation_xyz
'x, y, z'
'-x, -y, z'
'x, -y, -z'
'-x, y, -z'
'x+1/2, y+1/2, z+1/2'
'-x+1/2, -y+1/2, z+1/2'
'x+1/2, -y+1/2, -z+1/2'
'-x+1/2, y+1/2, -z+1/2'

loop_
_atom_site_label
_atom_site_type_symbol
_atom_site_fract_x
_atom_site_fract_y
_atom_site_fract_z
_atom_site_U_iso_or_equiv
_atom_site_adp_type
_atom_site_occupancy
_atom_site_site_symmetry_order
_atom_site_calc_flag
_atom_site_refinement_flags_posn
_atom_site_refinement_flags_adp
_atom_site_refinement_flags_occupancy
_atom_site_disorder_assembly
_atom_site_disorder_group
Zr1 Zr 0.63327(4) 0.500000 1.000000 0.0154(2) Uani 1 2 d S T P . .
Zr2 Zr 0.500000 0.66603(5) 1.000000 0.0149(2) Uani 1 2 d S T P . .
Zr3 Zr 0.500000 0.500000 0.85529(4) 0.0149(2) Uani 1 2 d S T P . .
O1H O 0.5777(3) 0.5965(4) 0.9210(3) 0.0162(11) Uani 1 1 d . . . . .
H1H H 0.608661 0.634982 0.887207 0.019 Uiso 1 1 calc R U . . .
O2 O 0.4428(3) 0.5711(4) 0.9383(3) 0.0150(11) Uani 1 1 d . . . . .
O1W O 0.7147(3) 0.6046(4) 0.9927(5) 0.0263(12) Uani 1 1 d . . . . .
H1WA H 0.736200 0.624580 0.952370 0.050 Uiso 1 1 d . . . . .
H1WB H 0.734510 0.628700 1.033290 0.050 Uiso 1 1 d . . . . .
O2W O 0.5837(3) 0.7692(4) 0.9920(5) 0.0281(13) Uani 1 1 d . . . . .
H2WA H 0.591120 0.804230 0.952700 0.050 Uiso 1 1 d . . . . .
H2WB H 0.609090 0.788130 1.029930 0.050 Uiso 1 1 d . . . . .
C11 C 0.6646(4) 0.4890(7) 0.8107(4) 0.0205(17) Uani 1 1 d . . . . .
C12 C 0.7190(4) 0.4744(7) 0.7443(5) 0.034(2) Uani 1 1 d . . . . .
H12 H 0.718159 0.527106 0.708327 0.040 Uiso 1 1 calc R U . . .
N13 N 0.7912(4) 0.4669(6) 0.7802(5) 0.042(2) Uani 1 1 d . . . . .
H13A H 0.801168 0.517339 0.807756 0.064 Uiso 1 1 calc R U . . .
H13B H 0.792290 0.419398 0.813408 0.064 Uiso 1 1 calc R U . . .
H13C H 0.824265 0.459441 0.741443 0.064 Uiso 1 1 calc R U . . .
C14 C 0.6994(6) 0.3932(9) 0.6980(9) 0.060(4) Uani 1 1 d . . . . .
H14A H 0.651655 0.400736 0.675421 0.090 Uiso 1 1 calc R U . . .
H14B H 0.734136 0.384383 0.655466 0.090 Uiso 1 1 calc R U . . .
H14C H 0.699701 0.341259 0.732967 0.090 Uiso 1 1 calc R U . . .
O18 O 0.6861(3) 0.4873(4) 0.8805(3) 0.0219(13) Uani 1 1 d . . . . .
O19 O 0.6008(2) 0.5008(6) 0.7883(3) 0.0237(10) Uani 1 1 d . . . . .
C21 C 0.4854(4) 0.7039(5) 0.8112(4) 0.0204(17) Uani 1 1 d . . . . .
C22 C 0.4689(5) 0.7695(6) 0.7444(5) 0.0281(18) Uani 1 1 d . . . . .
H22 H 0.422673 0.751657 0.719339 0.034 Uiso 1 1 calc R U . . .
N23 N 0.4607(5) 0.8598(5) 0.7769(5) 0.0316(17) Uani 1 1 d . . . . .
H23A H 0.425669 0.859755 0.814082 0.047 Uiso 1 1 calc R U . . .
H23B H 0.502574 0.877341 0.799178 0.047 Uiso 1 1 calc R U . . .
H23C H 0.448789 0.897999 0.737360 0.047 Uiso 1 1 calc R U . . .
C24 C 0.5272(8) 0.7664(8) 0.6816(6) 0.056(4) Uani 1 1 d . . . . .
H24A H 0.531388 0.705689 0.661088 0.084 Uiso 1 1 calc R U . . .
H24B H 0.514814 0.806847 0.638359 0.084 Uiso 1 1 calc R U . . .
H24C H 0.572737 0.784599 0.704932 0.084 Uiso 1 1 calc R U . . .
O28 O 0.4876(3) 0.7325(3) 0.8804(3) 0.0203(12) Uani 1 1 d . . . . .
O29 O 0.4942(4) 0.6242(3) 0.7888(3) 0.0198(10) Uani 1 1 d . . . . .
Cl1 Cl 0.81641(13) 0.65632(19) 0.85719(18) 0.0447(6) Uani 1 1 d . . . . .
Cl2 Cl 0.60749(14) 0.9094(2) 0.86037(16) 0.0464(6) Uani 1 1 d . . . . .
Cl3 Cl 0.6792(3) 0.8434(3) 1.1230(3) 0.0380(10) Uiso 0.5 1 d . . P . .
Cl4 Cl 0.4734(3) 1.0053(5) 0.6451(3) 0.0529(12) Uiso 0.5 1 d . . P A -1
O3W O 0.6564(4) 0.7025(5) 0.8239(4) 0.0413(17) Uani 1 1 d . . . . .
H3WA H 0.700768 0.692696 0.835103 0.062 Uiso 1 1 d . U . . .
H3WB H 0.647062 0.756279 0.837935 0.062 Uiso 1 1 d . U . . .
O4W O 0.7802(7) 0.7038(8) 1.1230(8) 0.082(3) Uiso 1 1 d . . . . .

loop_
_atom_site_aniso_label
_atom_site_aniso_U_11
_atom_site_aniso_U_22
_atom_site_aniso_U_33
_atom_site_aniso_U_23
_atom_site_aniso_U_13
_atom_site_aniso_U_12
Zr1 0.0079(3) 0.0197(4) 0.0186(4) 0.0021(5) 0.000 0.000
Zr2 0.0120(3) 0.0162(4) 0.0167(4) 0.000 -0.0018(4) 0.000
Zr3 0.0106(3) 0.0187(4) 0.0155(3) 0.000 0.000 0.0008(4)
O1H 0.014(2) 0.019(3) 0.015(3) 0.004(2) 0.001(2) 0.001(2)
O2 0.013(2) 0.017(3) 0.015(2) 0.000(2) -0.002(2) 0.003(2)
O1W 0.018(2) 0.035(3) 0.026(3) 0.009(3) -0.004(3) -0.007(2)
O2W 0.031(3) 0.028(3) 0.025(3) 0.003(3) -0.004(3) -0.013(2)
C11 0.012(3) 0.028(5) 0.022(3) -0.001(4) 0.007(2) -0.004(3)
C12 0.015(4) 0.060(7) 0.027(4) -0.013(4) 0.011(3) -0.006(4)
N13 0.014(3) 0.068(6) 0.046(5) -0.017(4) 0.015(3) -0.008(3)
C14 0.035(6) 0.069(8) 0.076(8) -0.040(7) 0.028(6) -0.015(6)
O18 0.016(2) 0.029(4) 0.021(2) 0.001(2) 0.0086(19) 0.001(2)
O19 0.015(2) 0.031(3) 0.025(2) 0.007(3) 0.0073(18) -0.001(3)
C21 0.017(5) 0.028(4) 0.016(3) 0.004(3) -0.001(3) 0.002(3)
C22 0.032(4) 0.029(4) 0.024(4) 0.012(3) -0.011(3) -0.001(4)
N23 0.038(4) 0.030(4) 0.028(4) 0.011(3) -0.003(3) -0.002(3)
C24 0.102(11) 0.042(6) 0.024(5) 0.012(4) 0.023(5) 0.016(6)
O28 0.023(4) 0.018(2) 0.020(2) 0.0040(18) -0.005(2) 0.000(2)
O29 0.020(3) 0.021(2) 0.018(2) 0.0024(17) -0.004(3) -0.004(3)
Cl1 0.0331(11) 0.0457(14) 0.0552(15) 0.0086(12) 0.0059(11) -0.0094(10)
Cl2 0.0379(12) 0.0652(17) 0.0360(12) 0.0117(12) 0.0036(10) -0.0226(12)
O3W 0.038(4) 0.051(4) 0.035(4) 0.013(3) 0.010(3) 0.002(3)

loop_
_atom_type_symbol
_atom_type_description
_atom_type_scat_dispersion_real
_atom_type_scat_dispersion_imag
_atom_type_scat_source
C C 0.0181 0.0091 'International Tables Vol C Tables 4.2.6.8 and 6.1.1.4'
H H 0.0000 0.0000 'International Tables Vol C Tables 4.2.6.8 and 6.1.1.4'
N N 0.0311 0.0180 'International Tables Vol C Tables 4.2.6.8 and 6.1.1.4'
O O 0.0492 0.0322 'International Tables Vol C Tables 4.2.6.8 and 6.1.1.4'
Zr Zr -0.1862 2.2449 'International Tables Vol C Tables 4.2.6.8 and 6.1.1.4'
Cl Cl 0.3639 0.7018 'International Tables Vol C Tables 4.2.6.8 and 6.1.1.4'

loop_
_geom_angle_atom_site_label_1
_geom_angle_atom_site_label_2
_geom_angle_atom_site_label_3
_geom_angle
_geom_angle_site_symmetry_1
_geom_angle_site_symmetry_3
_geom_angle_publ_flag
O2 Zr1 O2 92.8(3) 2_665 4_657 ?
O2 Zr1 O1W 145.2(2) 2_665 . ?
O2 Zr1 O1W 97.8(2) 4_657 . ?
O2 Zr1 O1W 97.8(2) 2_665 3_567 ?
O2 Zr1 O1W 145.2(2) 4_657 3_567 ?
O1W Zr1 O1W 92.0(3) . 3_567 ?
O2 Zr1 O1H 73.2(2) 2_665 . ?
O2 Zr1 O1H 69.2(2) 4_657 . ?
O1W Zr1 O1H 79.9(2) . . ?
O1W Zr1 O1H 145.5(2) 3_567 . ?
O2 Zr1 O1H 69.2(2) 2_665 3_567 ?
O2 Zr1 O1H 73.2(2) 4_657 3_567 ?
O1W Zr1 O1H 145.5(2) . 3_567 ?
O1W Zr1 O1H 79.9(2) 3_567 3_567 ?
O1H Zr1 O1H 124.4(3) . 3_567 ?
O2 Zr1 O18 143.0(2) 2_665 3_567 ?
O2 Zr1 O18 78.7(2) 4_657 3_567 ?
O1W Zr1 O18 71.7(2) . 3_567 ?
O1W Zr1 O18 72.9(3) 3_567 3_567 ?
O1H Zr1 O18 133.3(2) . 3_567 ?
O1H Zr1 O18 73.8(2) 3_567 3_567 ?
O2 Zr1 O18 78.7(2) 2_665 . ?
O2 Zr1 O18 143.0(2) 4_657 . ?
O1W Zr1 O18 72.9(3) . . ?
O1W Zr1 O18 71.7(2) 3_567 . ?
O1H Zr1 O18 73.8(2) . . ?
O1H Zr1 O18 133.3(2) 3_567 . ?
O18 Zr1 O18 128.1(3) 3_567 . ?
O2 Zr1 Zr3 32.13(15) 2_665 . ?
O2 Zr1 Zr3 82.13(16) 4_657 . ?
O1W Zr1 Zr3 117.12(18) . . ?
O1W Zr1 Zr3 122.36(19) 3_567 . ?
O1H Zr1 Zr3 41.14(15) . . ?
O1H Zr1 Zr3 95.02(14) 3_567 . ?
O18 Zr1 Zr3 159.95(14) 3_567 . ?
O18 Zr1 Zr3 71.61(14) . . ?
O2 Zr1 Zr3 82.13(16) 2_665 3_567 ?
O2 Zr1 Zr3 32.13(15) 4_657 3_567 ?
O1W Zr1 Zr3 122.36(19) . 3_567 ?
O1W Zr1 Zr3 117.12(18) 3_567 3_567 ?
O1H Zr1 Zr3 95.02(14) . 3_567 ?
O1H Zr1 Zr3 41.14(15) 3_567 3_567 ?
O18 Zr1 Zr3 71.61(14) 3_567 3_567 ?
O18 Zr1 Zr3 159.95(14) . 3_567 ?
Zr3 Zr1 Zr3 88.98(2) . 3_567 ?
O2 Zr1 Zr2 31.40(15) 2_665 2_665 ?
O2 Zr1 Zr2 83.04(16) 4_657 2_665 ?
O1W Zr1 Zr2 176.6(2) . 2_665 ?
O1W Zr1 Zr2 89.06(15) 3_567 2_665 ?
O1H Zr1 Zr2 97.48(16) . 2_665 ?
O1H Zr1 Zr2 37.85(14) 3_567 2_665 ?
O18 Zr1 Zr2 111.64(16) 3_567 2_665 ?
O18 Zr1 Zr2 104.44(16) . 2_665 ?
Zr3 Zr1 Zr2 59.719(11) . 2_665 ?
Zr3 Zr1 Zr2 59.719(11) 3_567 2_665 ?
O2 Zr1 Zr2 83.04(16) 2_665 . ?
O2 Zr1 Zr2 31.40(15) 4_657 . ?
O1W Zr1 Zr2 89.06(15) . . ?
O1W Zr1 Zr2 176.6(2) 3_567 . ?
O1H Zr1 Zr2 37.85(14) . . ?
O1H Zr1 Zr2 97.48(16) 3_567 . ?
O18 Zr1 Zr2 104.44(16) 3_567 . ?
O18 Zr1 Zr2 111.64(16) . . ?
Zr3 Zr1 Zr2 59.719(11) . . ?
Zr3 Zr1 Zr2 59.719(11) 3_567 . ?
Zr2 Zr1 Zr2 90.05(2) 2_665 . ?
O2 Zr2 O2 92.7(3) . 4_657 ?
O2 Zr2 O2W 98.6(2) . 4_657 ?
O2 Zr2 O2W 145.2(3) 4_657 4_657 ?
O2 Zr2 O2W 145.2(3) . . ?
O2 Zr2 O2W 98.5(2) 4_657 . ?
O2W Zr2 O2W 90.7(3) 4_657 . ?
O2 Zr2 O1H 73.2(2) . . ?
O2 Zr2 O1H 69.1(2) 4_657 . ?
O2W Zr2 O1H 145.7(2) 4_657 . ?
O2W Zr2 O1H 80.3(2) . . ?
O2 Zr2 O1H 69.1(2) . 4_657 ?
O2 Zr2 O1H 73.2(2) 4_657 4_657 ?
O2W Zr2 O1H 80.3(2) 4_657 4_657 ?
O2W Zr2 O1H 145.7(2) . 4_657 ?
O1H Zr2 O1H 124.2(3) . 4_657 ?
O2 Zr2 O28 78.5(2) . . ?
O2 Zr2 O28 143.9(2) 4_657 . ?
O2W Zr2 O28 70.9(3) 4_657 . ?
O2W Zr2 O28 73.1(2) . . ?
O1H Zr2 O28 74.8(2) . . ?
O1H Zr2 O28 132.4(2) 4_657 . ?
O2 Zr2 O28 143.9(2) . 4_657 ?
O2 Zr2 O28 78.5(2) 4_657 4_657 ?
O2W Zr2 O28 73.0(2) 4_657 4_657 ?
O2W Zr2 O28 70.9(3) . 4_657 ?
O1H Zr2 O28 132.4(2) . 4_657 ?
O1H Zr2 O28 74.8(2) 4_657 4_657 ?
O28 Zr2 O28 127.7(3) . 4_657 ?
O2 Zr2 Zr3 32.15(15) . . ?
O2 Zr2 Zr3 82.03(16) 4_657 . ?
O2W Zr2 Zr3 122.97(19) 4_657 . ?
O2W Zr2 Zr3 117.3(2) . . ?
O1H Zr2 Zr3 41.13(15) . . ?
O1H Zr2 Zr3 94.90(14) 4_657 . ?
O28 Zr2 Zr3 71.91(13) . . ?
O28 Zr2 Zr3 159.90(13) 4_657 . ?
O2 Zr2 Zr3 82.03(16) . 3_567 ?
O2 Zr2 Zr3 32.15(15) 4_657 3_567 ?
O2W Zr2 Zr3 117.3(2) 4_657 3_567 ?
O2W Zr2 Zr3 122.97(19) . 3_567 ?
O1H Zr2 Zr3 94.90(14) . 3_567 ?
O1H Zr2 Zr3 41.13(15) 4_657 3_567 ?
O28 Zr2 Zr3 159.90(13) . 3_567 ?
O28 Zr2 Zr3 71.91(13) 4_657 3_567 ?
Zr3 Zr2 Zr3 88.93(2) . 3_567 ?
O2 Zr2 Zr1 31.32(15) . 2_665 ?
O2 Zr2 Zr1 82.97(16) 4_657 2_665 ?
O2W Zr2 Zr1 89.76(16) 4_657 2_665 ?
O2W Zr2 Zr1 176.5(2) . 2_665 ?
O1H Zr2 Zr1 97.39(16) . 2_665 ?
O1H Zr2 Zr1 37.76(13) 4_657 2_665 ?
O28 Zr2 Zr1 103.85(13) . 2_665 ?
O28 Zr2 Zr1 112.56(14) 4_657 2_665 ?
Zr3 Zr2 Zr1 59.677(11) . 2_665 ?
Zr3 Zr2 Zr1 59.677(11) 3_567 2_665 ?
O2 Zr2 Zr1 82.97(16) . . ?
O2 Zr2 Zr1 31.32(15) 4_657 . ?
O2W Zr2 Zr1 176.5(2) 4_657 . ?
O2W Zr2 Zr1 89.76(16) . . ?
O1H Zr2 Zr1 37.76(13) . . ?
O1H Zr2 Zr1 97.39(16) 4_657 . ?
O28 Zr2 Zr1 112.56(14) . . ?
O28 Zr2 Zr1 103.86(13) 4_657 . ?
Zr3 Zr2 Zr1 59.677(11) . . ?
Zr3 Zr2 Zr1 59.677(11) 3_567 . ?
Zr1 Zr2 Zr1 89.95(2) 2_665 . ?
O2 Zr3 O2 94.2(3) . 2_665 ?
O2 Zr3 O29 145.0(2) . 2_665 ?
O2 Zr3 O29 83.3(2) 2_665 2_665 ?
O2 Zr3 O29 83.3(2) . . ?
O2 Zr3 O29 145.0(2) 2_665 . ?
O29 Zr3 O29 117.9(3) 2_665 . ?
O2 Zr3 O19 84.8(2) . 2_665 ?
O2 Zr3 O19 142.4(3) 2_665 2_665 ?
O29 Zr3 O19 76.9(3) 2_665 2_665 ?
O29 Zr3 O19 72.3(3) . 2_665 ?
O2 Zr3 O19 142.4(3) . . ?
O2 Zr3 O19 84.8(2) 2_665 . ?
O29 Zr3 O19 72.3(3) 2_665 . ?
O29 Zr3 O19 76.9(3) . . ?
O19 Zr3 O19 117.9(3) 2_665 . ?
O2 Zr3 O1H 71.0(2) . 2_665 ?
O2 Zr3 O1H 71.2(2) 2_665 2_665 ?
O29 Zr3 O1H 75.3(2) 2_665 2_665 ?
O29 Zr3 O1H 138.2(2) . 2_665 ?
O19 Zr3 O1H 73.1(2) 2_665 2_665 ?
O19 Zr3 O1H 141.4(3) . 2_665 ?
O2 Zr3 O1H 71.2(2) . . ?
O2 Zr3 O1H 71.0(2) 2_665 . ?
O29 Zr3 O1H 138.2(2) 2_665 . ?
O29 Zr3 O1H 75.3(2) . . ?
O19 Zr3 O1H 141.4(3) 2_665 . ?
O19 Zr3 O1H 73.1(2) . . ?
O1H Zr3 O1H 123.1(3) 2_665 . ?
O2 Zr3 Zr1 32.12(16) . 2_665 ?
O2 Zr3 Zr1 83.88(16) 2_665 2_665 ?
O29 Zr3 Zr1 113.41(16) 2_665 2_665 ?
O29 Zr3 Zr1 109.01(17) . 2_665 ?
O19 Zr3 Zr1 75.51(13) 2_665 2_665 ?
O19 Zr3 Zr1 166.53(13) . 2_665 ?
O1H Zr3 Zr1 38.95(13) 2_665 2_665 ?
O1H Zr3 Zr1 96.34(14) . 2_665 ?
O2 Zr3 Zr1 83.88(16) . . ?
O2 Zr3 Zr1 32.12(16) 2_665 . ?
O29 Zr3 Zr1 109.01(17) 2_665 . ?
O29 Zr3 Zr1 113.41(16) . . ?
O19 Zr3 Zr1 166.54(13) 2_665 . ?
O19 Zr3 Zr1 75.51(13) . . ?
O1H Zr3 Zr1 96.34(14) 2_665 . ?
O1H Zr3 Zr1 38.95(13) . . ?
Zr1 Zr3 Zr1 91.02(2) 2_665 . ?
O2 Zr3 Zr2 83.84(17) . 2_665 ?
O2 Zr3 Zr2 32.23(15) 2_665 2_665 ?
O29 Zr3 Zr2 75.58(12) 2_665 2_665 ?
O29 Zr3 Zr2 166.34(13) . 2_665 ?
O19 Zr3 Zr2 110.9(2) 2_665 2_665 ?
O19 Zr3 Zr2 111.39(18) . 2_665 ?
O1H Zr3 Zr2 39.03(13) 2_665 2_665 ?
O1H Zr3 Zr2 96.30(13) . 2_665 ?
Zr1 Zr3 Zr2 60.603(11) 2_665 2_665 ?
Zr1 Zr3 Zr2 60.604(11) . 2_665 ?
O2 Zr3 Zr2 32.23(15) . . ?
O2 Zr3 Zr2 83.84(16) 2_665 . ?
O29 Zr3 Zr2 166.34(13) 2_665 . ?
O29 Zr3 Zr2 75.58(12) . . ?
O19 Zr3 Zr2 111.39(18) 2_665 . ?
O19 Zr3 Zr2 110.9(2) . . ?
O1H Zr3 Zr2 96.30(13) 2_665 . ?
O1H Zr3 Zr2 39.03(13) . . ?
Zr1 Zr3 Zr2 60.604(11) 2_665 . ?
Zr1 Zr3 Zr2 60.604(11) . . ?
Zr2 Zr3 Zr2 91.07(2) 2_665 . ?
Zr1 O1H Zr2 104.4(2) . . ?
Zr1 O1H Zr3 99.9(2) . . ?
Zr2 O1H Zr3 99.8(2) . . ?
Zr1 O1H H1H 116.7 . . ?
Zr2 O1H H1H 116.7 . . ?
Zr3 O1H H1H 116.7 . . ?
Zr1 O2 Zr3 115.8(3) 2_665 . ?
Zr1 O2 Zr2 117.3(3) 2_665 . ?
Zr3 O2 Zr2 115.6(3) . . ?
Zr1 O1W H1WA 129.0 . . ?
Zr1 O1W H1WB 123.7 . . ?
H1WA O1W H1WB 106.9 . . ?
Zr2 O2W H2WA 126.3 . . ?
Zr2 O2W H2WB 126.0 . . ?
H2WA O2W H2WB 106.8 . . ?
O18 C11 O19 126.2(6) . . ?
O18 C11 C12 118.6(7) . . ?
O19 C11 C12 115.2(7) . . ?
N13 C12 C14 112.0(9) . . ?
N13 C12 C11 108.3(7) . . ?
C14 C12 C11 109.8(8) . . ?
N13 C12 H12 108.9 . . ?
C14 C12 H12 108.9 . . ?
C11 C12 H12 108.9 . . ?
C12 N13 H13A 109.5 . . ?
C12 N13 H13B 109.5 . . ?
H13A N13 H13B 109.5 . . ?
C12 N13 H13C 109.5 . . ?
H13A N13 H13C 109.5 . . ?
H13B N13 H13C 109.5 . . ?
C12 C14 H14A 109.5 . . ?
C12 C14 H14B 109.5 . . ?
H14A C14 H14B 109.5 . . ?
C12 C14 H14C 109.5 . . ?
H14A C14 H14C 109.5 . . ?
H14B C14 H14C 109.5 . . ?
C11 O18 Zr1 134.9(5) . . ?
C11 O19 Zr3 130.7(4) . . ?
O28 C21 O29 127.0(7) . . ?
O28 C21 C22 118.6(7) . . ?
O29 C21 C22 114.3(7) . . ?
N23 C22 C24 111.3(8) . . ?
N23 C22 C21 109.7(7) . . ?
C24 C22 C21 110.6(8) . . ?
N23 C22 H22 108.4 . . ?
C24 C22 H22 108.4 . . ?
C21 C22 H22 108.4 . . ?
C22 N23 H23A 109.5 . . ?
C22 N23 H23B 109.5 . . ?
H23A N23 H23B 109.5 . . ?
C22 N23 H23C 109.5 . . ?
H23A N23 H23C 109.5 . . ?
H23B N23 H23C 109.5 . . ?
C22 C24 H24A 109.5 . . ?
C22 C24 H24B 109.5 . . ?
H24A C24 H24B 109.5 . . ?
C22 C24 H24C 109.5 . . ?
H24A C24 H24C 109.5 . . ?
H24B C24 H24C 109.5 . . ?
C21 O28 Zr2 133.5(5) . . ?
C21 O29 Zr3 131.3(5) . . ?
H3WA O3W H3WB 107.1 . . ?

loop_
_geom_bond_atom_site_label_1
_geom_bond_atom_site_label_2
_geom_bond_distance
_geom_bond_site_symmetry_2
_geom_bond_publ_flag
Zr1 O2 2.065(6) 2_665 ?
Zr1 O2 2.065(6) 4_657 ?
Zr1 O1W 2.195(5) . ?
Zr1 O1W 2.195(5) 3_567 ?
Zr1 O1H 2.233(5) . ?
Zr1 O1H 2.233(5) 3_567 ?
Zr1 O18 2.261(5) 3_567 ?
Zr1 O18 2.261(5) . ?
Zr1 Zr3 3.4987(7) . ?
Zr1 Zr3 3.4987(7) 3_567 ?
Zr1 Zr2 3.5313(7) 2_665 ?
Zr1 Zr2 3.5313(7) . ?
Zr2 O2 2.070(5) . ?
Zr2 O2 2.070(5) 4_657 ?
Zr2 O2W 2.209(5) 4_657 ?
Zr2 O2W 2.209(5) . ?
Zr2 O1H 2.237(5) . ?
Zr2 O1H 2.237(5) 4_657 ?
Zr2 O28 2.271(5) . ?
Zr2 O28 2.271(5) 4_657 ?
Zr2 Zr3 3.5002(7) . ?
Zr2 Zr3 3.5002(7) 3_567 ?
Zr3 O2 2.066(5) . ?
Zr3 O2 2.066(5) 2_665 ?
Zr3 O29 2.185(5) 2_665 ?
Zr3 O29 2.185(5) . ?
Zr3 O19 2.204(4) 2_665 ?
Zr3 O19 2.204(4) . ?
Zr3 O1H 2.337(6) 2_665 ?
Zr3 O1H 2.337(6) . ?
O1H H1H 1.0000 . ?
O1W H1WA 0.8474 . ?
O1W H1WB 0.8618 . ?
O2W H2WA 0.8612 . ?
O2W H2WB 0.8487 . ?
C11 O18 1.249(9) . ?
C11 O19 1.266(9) . ?
C11 C12 1.533(10) . ?
C12 N13 1.487(12) . ?
C12 C14 1.498(14) . ?
C12 H12 1.0000 . ?
N13 H13A 0.9100 . ?
N13 H13B 0.9100 . ?
N13 H13C 0.9100 . ?
C14 H14A 0.9800 . ?
C14 H14B 0.9800 . ?
C14 H14C 0.9800 . ?
C21 O28 1.249(9) . ?
C21 O29 1.270(10) . ?
C21 C22 1.534(10) . ?
C22 N23 1.474(12) . ?
C22 C24 1.525(14) . ?
C22 H22 1.0000 . ?
N23 H23A 0.9100 . ?
N23 H23B 0.9100 . ?
N23 H23C 0.9100 . ?
C24 H24A 0.9800 . ?
C24 H24B 0.9800 . ?
C24 H24C 0.9800 . ?
O3W H3WA 0.8653 . ?
O3W H3WB 0.8615 . ?

loop_
_geom_hbond_atom_site_label_D
_geom_hbond_atom_site_label_H
_geom_hbond_atom_site_label_A
_geom_hbond_distance_DH
_geom_hbond_distance_HA
_geom_hbond_distance_DA
_geom_hbond_angle_DHA
_geom_hbond_site_symmetry_A
_geom_hbond_publ_flag
O1H H1H O3W 1.00 1.73 2.724(9) 175.4 . yes
O1W H1WA Cl1 0.85 2.26 3.082(7) 165.4 . yes
O1W H1WB O4W 0.86 2.08 2.934(15) 171.8 . yes
O2W H2WA Cl2 0.86 2.25 3.102(7) 172.9 . yes
O2W H2WB Cl3 0.85 2.21 3.061(8) 176.1 . yes
N13 H13A Cl1 0.91 2.27 3.169(9) 169.3 . yes
N13 H13B O4W 0.91 2.16 3.055(16) 169.1 3_567 yes
N13 H13C Cl2 0.91 2.28 3.166(8) 166.1 8_646 yes
C22 H22 Cl1 1.00 2.75 3.516(9) 133.7 7_466 yes
N23 H23A Cl3 0.91 2.25 3.130(10) 163.4 4_657 yes
N23 H23B Cl2 0.91 2.27 3.181(9) 175.0 . yes
N23 H23C Cl4^a 0.91 2.29 3.136(10) 153.7 . yes
N23 H23C Cl4^a 0.91 2.59 3.260(10) 131.5 2_675 yes
C24 H24B Cl4^a 0.98 2.84 3.491(14) 124.8 2_675 yes
O3W H3WA Cl1 0.87 2.27 3.128(8) 174.9 . yes
O3W H3WB Cl2 0.86 2.45 3.303(9) 171.0 . yes
O1H H1H O3W 1.00 1.73 2.724(9) 175.4 . yes
O1W H1WA Cl1 0.85 2.26 3.082(7) 165.4 . yes
O1W H1WB O4W 0.86 2.08 2.934(15) 171.8 . yes
O2W H2WA Cl2 0.86 2.25 3.102(7) 172.9 . yes
O2W H2WB Cl3 0.85 2.21 3.061(8) 176.1 . yes
N13 H13A Cl1 0.91 2.27 3.169(9) 169.3 . yes
N13 H13B O4W 0.91 2.16 3.055(16) 169.1 3_567 yes
N13 H13C Cl2 0.91 2.28 3.166(8) 166.1 8_646 yes
C22 H22 Cl1 1.00 2.75 3.516(9) 133.7 7_466 yes
N23 H23A Cl3 0.91 2.25 3.130(10) 163.4 4_657 yes
N23 H23B Cl2 0.91 2.27 3.181(9) 175.0 . yes
N23 H23C Cl4^a 0.91 2.29 3.136(10) 153.7 . yes
N23 H23C Cl4^a 0.91 2.59 3.260(10) 131.5 2_675 yes
C24 H24B Cl4^a 0.98 2.84 3.491(14) 124.8 2_675 yes
O3W H3WA Cl1 0.87 2.27 3.128(8) 174.9 . yes
O3W H3WB Cl2 0.86 2.45 3.303(9) 171.0 . yes

loop_
_geom_torsion_atom_site_label_1
_geom_torsion_atom_site_label_2
_geom_torsion_atom_site_label_3
_geom_torsion_atom_site_label_4
_geom_torsion
_geom_torsion_site_symmetry_1
_geom_torsion_site_symmetry_2
_geom_torsion_site_symmetry_3
_geom_torsion_site_symmetry_4
_geom_torsion_publ_flag
O18 C11 C12 N13 -4.0(12) . . . . ?
O19 C11 C12 N13 176.9(9) . . . . ?
O18 C11 C12 C14 118.6(11) . . . . ?
O19 C11 C12 C14 -60.6(13) . . . . ?
O19 C11 O18 Zr1 1.1(17) . . . . ?
C12 C11 O18 Zr1 -178.0(6) . . . . ?
O18 C11 O19 Zr3 -11.8(17) . . . . ?
C12 C11 O19 Zr3 167.3(6) . . . . ?
O28 C21 C22 N23 2.0(10) . . . . ?
O29 C21 C22 N23 -179.2(7) . . . . ?
O28 C21 C22 C24 125.1(9) . . . . ?
O29 C21 C22 C24 -56.1(11) . . . . ?
O29 C21 O28 Zr2 -4.6(12) . . . . ?
C22 C21 O28 Zr2 174.0(5) . . . . ?
O28 C21 O29 Zr3 10.8(13) . . . . ?
C22 C21 O29 Zr3 -167.8(6) . . . . ?

loop_
_platon_squeeze_void_nr
_platon_squeeze_void_average_x
_platon_squeeze_void_average_y
_platon_squeeze_void_average_z
_platon_squeeze_void_volume
_platon_squeeze_void_count_electrons
_platon_squeeze_void_content
1 0.000 -0.007 0.000 569 177 ' '
2 0.500 0.000 0.000 48 4 ' '
3 0.500 -0.040 0.500 569 177 ' '
4 0.000 0.500 0.500 48 4 ' '
